data_7105198
loop_
_publ_author_name
'Bigi, Julian P'
'Hanna, Tamara E'
'Harman, W Hill'
'Chang, Alicia'
'Chang, Christopher J'

_publ_section_title
;
 Electrocatalytic reduction of protons to hydrogen by a
 water-compatible cobalt polypyridyl platform.
;
_journal_issue 6
_journal_name_full 'Chemical communications (Cambridge, England)'
_journal_page_first 958
_journal_page_last 960
_journal_paper_doi 10.1039/b915846d
_journal_volume 46
_journal_year 2010
_chemical_formula_moiety 'C24 H21 N5 O Zn, 2(F6 P)'
_chemical_formula_sum 'C24 H21 F12 N5 O P2 Zn'
_chemical_formula_weight 750.77
_chemical_name_systematic
;
?
;
_space_group_IT_number 14
_symmetry_cell_setting monoclinic
_symmetry_space_group_name_Hall '-P 2yn'
_symmetry_space_group_name_H-M 'P 1 21/n 1'
_atom_sites_solution_hydrogens geom
_atom_sites_solution_primary direct
_atom_sites_solution_secondary difmap
_audit_creation_method SHELXL-97
_cell_angle_alpha 90.00
_cell_angle_beta 110.767(6)
_cell_angle_gamma 90.00
_cell_formula_units_Z 4
_cell_length_a 14.027(8)
_cell_length_b 13.671(8)
_cell_length_c 16.289(9)
_cell_measurement_reflns_used 7156
_cell_measurement_temperature 273(2)
_cell_measurement_theta_max 48.925
_cell_measurement_theta_min 6.815
_cell_volume 2921(3)
_computing_cell_refinement 'Bruker SAINT v. 7.07'
_computing_data_collection 'Bruker SMART v. 5.054d'
_computing_data_reduction 'Bruker SAINT v. 7.07'
_computing_structure_refinement 'SHELXL-97 (Sheldrick, 2008)'
_computing_structure_solution 'SHELXS-97 (Sheldrick, 2008)'
_diffrn_ambient_temperature 273(2)
_diffrn_detector_area_resol_mean 8.192
_diffrn_measured_fraction_theta_full 0.958
_diffrn_measured_fraction_theta_max 0.958
_diffrn_measurement_device_type 'Bruker SMART 1000'
_diffrn_measurement_method \w-scans
_diffrn_radiation_monochromator graphite
_diffrn_radiation_source 'fine-focus sealed tube'
_diffrn_radiation_type 'Mo Kalpha'
_diffrn_radiation_wavelength 0.71073
_diffrn_reflns_av_R_equivalents 0.0324
_diffrn_reflns_av_sigmaI/netI 0.0455
_diffrn_reflns_limit_h_max 15
_diffrn_reflns_limit_h_min -15
_diffrn_reflns_limit_k_max 9
_diffrn_reflns_limit_k_min -15
_diffrn_reflns_limit_l_max 15
_diffrn_reflns_limit_l_min -18
_diffrn_reflns_number 11717
_diffrn_reflns_theta_full 24.46
_diffrn_reflns_theta_max 24.46
_diffrn_reflns_theta_min 3.41
_exptl_absorpt_coefficient_mu 1.057
_exptl_absorpt_correction_T_max 1
_exptl_absorpt_correction_T_min 0.8141
_exptl_absorpt_correction_type multi-scan
_exptl_absorpt_process_details 'Blessing, 1995'
_exptl_crystal_colour colorless
_exptl_crystal_density_diffrn 1.707
_exptl_crystal_density_meas ?
_exptl_crystal_density_method .
_exptl_crystal_description block
_exptl_crystal_F_000 1504
_exptl_crystal_size_max 0.57
_exptl_crystal_size_mid 0.45
_exptl_crystal_size_min 0.22
_refine_diff_density_max 0.868
_refine_diff_density_min -1.334
_refine_diff_density_rms 0.120
_refine_ls_extinction_method none
_refine_ls_goodness_of_fit_ref 1.080
_refine_ls_hydrogen_treatment constr
_refine_ls_matrix_type full
_refine_ls_number_parameters 410
_refine_ls_number_reflns 4635
_refine_ls_number_restraints 0
_refine_ls_restrained_S_all 1.080
_refine_ls_R_factor_all 0.0830
_refine_ls_R_factor_gt 0.0636
_refine_ls_shift/su_max 0.004
_refine_ls_shift/su_mean 0.000
_refine_ls_structure_factor_coef Fsqd
_refine_ls_weighting_details 'calc w=1/[\s^2^(Fo^2^)+(0.1318P)^2^+5.1423P] where P=(Fo^2^+2Fc^2^)/3'
_refine_ls_weighting_scheme calc
_refine_ls_wR_factor_gt 0.1851
_refine_ls_wR_factor_ref 0.2101
_reflns_number_gt 3533
_reflns_number_total 4635
_reflns_threshold_expression >2sigma(I)
_cod_data_source_file b915846d.txt
_cod_data_source_block jpb0917s
_cod_depositor_comments
;
The following automatic conversions were performed:
'_symmetry_cell_setting' value 'Monoclinic' changed to 'monoclinic'
according to '/home/saulius/struct/CIF-dictionaries/cif_core.dic'
dictionary named 'cif_core.dic' version 2.4.1 from 2010-06-29.

Automatic conversion script
Id: cif_fix_enum 1527 2010-12-29 10:47:43Z saulius 
;
_cod_original_sg_symbol_H-M 'P 2(1) / n'
_cod_database_code 7105198

loop_
_symmetry_equiv_pos_as_xyz
'x, y, z'
'-x+1/2, y+1/2, -z+1/2'
'-x, -y, -z'
'x-1/2, -y-1/2, z-1/2'

loop_
_atom_site_label
_atom_site_type_symbol
_atom_site_fract_x
_atom_site_fract_y
_atom_site_fract_z
_atom_site_U_iso_or_equiv
_atom_site_adp_type
_atom_site_occupancy
_atom_site_symmetry_multiplicity
_atom_site_calc_flag
_atom_site_refinement_flags
_atom_site_disorder_assembly
_atom_site_disorder_group
Zn1 Zn 0.40579(5) 0.49303(4) 0.24166(4) 0.0328(3) Uani 1 1 d . . .
P3 P 0.14676(14) 0.39566(13) -0.31363(11) 0.0496(5) Uani 1 1 d . . .
N1 N 0.3536(4) 0.4560(3) 0.3422(3) 0.0340(10) Uani 1 1 d . . .
N3 N 0.3874(3) 0.4326(3) 0.1217(3) 0.0329(10) Uani 1 1 d . . .
N2 N 0.2569(4) 0.5388(3) 0.1906(3) 0.0331(10) Uani 1 1 d . . .
N5 N 0.5545(4) 0.4382(4) 0.3088(3) 0.0476(13) Uani 1 1 d . . .
C20 C 0.3822(5) 0.6569(4) 0.1128(3) 0.0359(13) Uani 1 1 d . . .
C10 C 0.2208(4) 0.5821(4) 0.1125(3) 0.0353(12) Uani 1 1 d . . .
C22 C 0.6280(6) 0.3968(5) 0.3399(4) 0.0455(15) Uani 1 1 d . . .
C5 C 0.4085(5) 0.4148(4) 0.4188(3) 0.0431(14) Uani 1 1 d . . .
H5A H 0.4748 0.3951 0.4275 0.052 Uiso 1 1 calc R . .
N4 N 0.4432(4) 0.6269(3) 0.1943(3) 0.0357(10) Uani 1 1 d . . .
C2 C 0.2161(5) 0.4748(4) 0.3937(4) 0.0431(14) Uani 1 1 d . . .
H2A H 0.1502 0.4963 0.3845 0.052 Uiso 1 1 calc R . .
C15 C 0.4312(4) 0.3477(4) 0.1125(4) 0.0393(13) Uani 1 1 d . . .
H15A H 0.4584 0.3075 0.1613 0.047 Uiso 1 1 calc R . .
C7 C 0.1054(5) 0.5712(5) 0.2169(4) 0.0466(15) Uani 1 1 d . . .
H7A H 0.0660 0.5649 0.2521 0.056 Uiso 1 1 calc R . .
C21 C 0.2954(5) 0.5879(4) 0.0622(3) 0.0385(13) Uani 1 1 d . . .
C1 C 0.2577(5) 0.4854(4) 0.3293(4) 0.0358(13) Uani 1 1 d . . .
C6 C 0.2035(4) 0.5327(4) 0.2436(4) 0.0330(12) Uani 1 1 d . . .
C19 C 0.3996(5) 0.7448(4) 0.0780(4) 0.0442(15) Uani 1 1 d . . .
H19A H 0.3573 0.7642 0.0223 0.053 Uiso 1 1 calc R . .
C13 C 0.3995(5) 0.3802(5) -0.0376(4) 0.0441(14) Uani 1 1 d . . .
H13A H 0.4044 0.3633 -0.0913 0.053 Uiso 1 1 calc R . .
C3 C 0.2747(5) 0.4313(4) 0.4732(4) 0.0492(16) Uani 1 1 d . . .
H3A H 0.2479 0.4235 0.5174 0.059 Uiso 1 1 calc R . .
C11 C 0.3456(4) 0.4903(4) 0.0510(3) 0.0324(12) Uani 1 1 d . . .
C16 C 0.5218(5) 0.6838(4) 0.2399(4) 0.0415(14) Uani 1 1 d . . .
H16A H 0.5645 0.6631 0.2950 0.050 Uiso 1 1 calc R . .
C18 C 0.4797(5) 0.8030(4) 0.1261(5) 0.0506(16) Uani 1 1 d . . .
H18A H 0.4919 0.8623 0.1036 0.061 Uiso 1 1 calc R . .
C8 C 0.0675(5) 0.6188(5) 0.1373(4) 0.0485(15) Uani 1 1 d . . .
H8A H 0.0029 0.6467 0.1193 0.058 Uiso 1 1 calc R . .
C4 C 0.3709(5) 0.4004(5) 0.4858(4) 0.0493(16) Uani 1 1 d . . .
H4A H 0.4104 0.3703 0.5381 0.059 Uiso 1 1 calc R . .
C14 C 0.4375(4) 0.3179(4) 0.0340(4) 0.0418(14) Uani 1 1 d . . .
H14A H 0.4662 0.2580 0.0290 0.050 Uiso 1 1 calc R . .
C9 C 0.1249(4) 0.6254(4) 0.0841(4) 0.0396(13) Uani 1 1 d . . .
H9A H 0.1001 0.6580 0.0306 0.047 Uiso 1 1 calc R . .
C12 C 0.3548(5) 0.4667(4) -0.0286(4) 0.0418(14) Uani 1 1 d . . .
H12A H 0.3306 0.5095 -0.0759 0.050 Uiso 1 1 calc R . .
C23 C 0.7228(5) 0.3438(5) 0.3805(4) 0.0542(17) Uani 1 1 d . . .
H23B H 0.7784 0.3817 0.3760 0.23(7) Uiso 1 1 calc R . .
H23A H 0.7194 0.2823 0.3510 0.11(3) Uiso 1 1 calc R . .
H23C H 0.7335 0.3322 0.4412 0.09(3) Uiso 1 1 calc R . .
F9 F 0.1159(5) 0.5015(3) -0.2969(4) 0.101(2) Uani 1 1 d . . .
C17 C 0.5418(5) 0.7720(5) 0.2082(4) 0.0509(17) Uani 1 1 d . . .
H17A H 0.5966 0.8101 0.2419 0.061 Uiso 1 1 calc R . .
F7 F 0.1748(6) 0.2866(5) -0.3314(5) 0.139(3) Uani 1 1 d . . .
F10 F 0.0383(6) 0.3628(6) -0.3330(7) 0.201(5) Uani 1 1 d . . .
F8 F 0.1744(11) 0.3756(5) -0.2170(4) 0.231(6) Uani 1 1 d . . .
F11 F 0.1174(7) 0.4154(7) -0.4119(4) 0.174(4) Uani 1 1 d . . .
F12 F 0.2555(5) 0.4247(7) -0.2958(9) 0.235(6) Uani 1 1 d . . .
P2 P 0.15132(12) 0.26358(11) 0.10356(10) 0.0415(4) Uani 1 1 d . . .
F1 F 0.2442(3) 0.2061(3) 0.0940(3) 0.0757(13) Uani 1 1 d . . .
F2 F 0.1239(4) 0.1713(3) 0.1498(3) 0.0801(14) Uani 1 1 d . . .
F3 F 0.0794(4) 0.2274(4) 0.0094(3) 0.0877(15) Uani 1 1 d . . .
F4 F 0.1771(3) 0.3560(3) 0.0554(3) 0.0833(15) Uani 1 1 d . . .
F5 F 0.2242(5) 0.3035(4) 0.1941(3) 0.114(2) Uani 1 1 d . . .
F6 F 0.0569(4) 0.3199(5) 0.1117(4) 0.113(2) Uani 1 1 d . . .
O1 O 0.2449(3) 0.6317(3) -0.0213(2) 0.0462(10) Uani 1 1 d . . .
C24 C 0.1613(6) 0.5767(6) -0.0821(4) 0.063(2) Uani 1 1 d . . .
H24A H 0.1332 0.6122 -0.1362 0.094 Uiso 1 1 calc R . .
H24B H 0.1095 0.5670 -0.0571 0.094 Uiso 1 1 calc R . .
H24C H 0.1857 0.5143 -0.0933 0.094 Uiso 1 1 calc R . .

loop_
_atom_site_aniso_label
_atom_site_aniso_U_11
_atom_site_aniso_U_22
_atom_site_aniso_U_33
_atom_site_aniso_U_23
_atom_site_aniso_U_13
_atom_site_aniso_U_12
Zn1 0.0392(4) 0.0351(4) 0.0283(4) 0.0015(2) 0.0173(3) 0.0021(3)
P3 0.0575(11) 0.0478(10) 0.0499(9) -0.0073(7) 0.0271(8) -0.0081(8)
N1 0.048(3) 0.028(2) 0.032(2) 0.0008(19) 0.021(2) 0.002(2)
N3 0.043(3) 0.030(2) 0.030(2) 0.0002(19) 0.019(2) 0.001(2)
N2 0.049(3) 0.025(2) 0.033(2) -0.0045(18) 0.024(2) -0.001(2)
N5 0.058(3) 0.049(3) 0.038(3) 0.007(2) 0.020(3) 0.009(3)
C20 0.053(3) 0.029(3) 0.039(3) -0.001(2) 0.033(3) 0.005(2)
C10 0.047(3) 0.028(3) 0.035(3) -0.005(2) 0.021(3) 0.000(2)
C22 0.066(4) 0.041(3) 0.033(3) 0.001(3) 0.022(3) 0.001(3)
C5 0.064(4) 0.038(3) 0.034(3) 0.002(2) 0.026(3) -0.001(3)
N4 0.044(3) 0.036(2) 0.035(2) -0.004(2) 0.022(2) 0.000(2)
C2 0.055(4) 0.034(3) 0.050(3) -0.005(3) 0.031(3) -0.009(3)
C15 0.050(4) 0.032(3) 0.038(3) 0.003(2) 0.019(3) 0.007(3)
C7 0.052(4) 0.045(4) 0.054(4) -0.004(3) 0.033(3) 0.001(3)
C21 0.055(4) 0.035(3) 0.031(3) 0.003(2) 0.022(3) 0.008(3)
C1 0.052(4) 0.023(3) 0.037(3) -0.008(2) 0.022(3) -0.006(2)
C6 0.036(3) 0.028(3) 0.039(3) -0.006(2) 0.019(2) -0.004(2)
C19 0.060(4) 0.032(3) 0.056(4) 0.007(3) 0.039(3) 0.012(3)
C13 0.053(4) 0.050(4) 0.036(3) -0.008(3) 0.023(3) 0.003(3)
C3 0.078(5) 0.041(3) 0.044(3) -0.007(3) 0.040(3) -0.018(3)
C11 0.031(3) 0.037(3) 0.033(3) -0.001(2) 0.016(2) -0.002(2)
C16 0.047(3) 0.045(3) 0.040(3) -0.014(3) 0.025(3) -0.009(3)
C18 0.068(4) 0.032(3) 0.074(4) -0.001(3) 0.052(4) 0.001(3)
C8 0.049(4) 0.047(4) 0.056(4) 0.000(3) 0.026(3) 0.010(3)
C4 0.071(5) 0.044(4) 0.039(3) 0.002(3) 0.027(3) 0.001(3)
C14 0.048(3) 0.038(3) 0.047(3) -0.003(3) 0.027(3) 0.012(3)
C9 0.034(3) 0.045(3) 0.039(3) 0.001(3) 0.013(3) 0.011(3)
C12 0.056(4) 0.042(3) 0.030(3) 0.003(2) 0.019(3) 0.007(3)
C23 0.047(4) 0.060(4) 0.053(4) 0.002(3) 0.015(3) 0.011(3)
F9 0.153(6) 0.050(3) 0.090(4) -0.009(2) 0.031(4) 0.022(3)
C17 0.059(4) 0.043(3) 0.068(4) -0.024(3) 0.045(4) -0.019(3)
F7 0.166(6) 0.086(4) 0.153(6) -0.047(4) 0.040(5) 0.032(4)
F10 0.141(6) 0.175(7) 0.360(13) -0.173(8) 0.178(8) -0.096(6)
F8 0.492(18) 0.086(5) 0.063(4) 0.019(3) 0.036(7) 0.046(8)
F11 0.257(10) 0.211(9) 0.077(4) 0.028(5) 0.087(5) 0.092(8)
F12 0.058(4) 0.170(8) 0.438(17) -0.054(10) 0.040(7) -0.026(5)
P2 0.0483(9) 0.0348(8) 0.0405(8) 0.0035(6) 0.0146(7) 0.0055(7)
F1 0.079(3) 0.068(3) 0.100(3) 0.021(2) 0.056(3) 0.026(2)
F2 0.084(3) 0.071(3) 0.107(3) 0.047(3) 0.060(3) 0.022(2)
F3 0.096(4) 0.076(3) 0.067(3) -0.008(2) -0.001(2) -0.028(3)
F4 0.073(3) 0.057(3) 0.102(3) 0.032(2) 0.008(2) -0.016(2)
F5 0.148(5) 0.089(4) 0.060(3) -0.020(3) -0.018(3) 0.020(4)
F6 0.105(4) 0.125(5) 0.131(4) 0.055(4) 0.070(4) 0.081(4)
O1 0.059(3) 0.052(3) 0.031(2) 0.0089(18) 0.0201(19) 0.017(2)
C24 0.067(5) 0.082(5) 0.034(3) -0.005(3) 0.011(3) 0.026(4)

loop_
_atom_type_symbol
_atom_type_description
_atom_type_scat_dispersion_real
_atom_type_scat_dispersion_imag
_atom_type_scat_source
C C 0.0033 0.0016 'International Tables Vol C Tables 4.2.6.8 and 6.1.1.4'
H H 0.0000 0.0000 'International Tables Vol C Tables 4.2.6.8 and 6.1.1.4'
N N 0.0061 0.0033 'International Tables Vol C Tables 4.2.6.8 and 6.1.1.4'
O O 0.0106 0.0060 'International Tables Vol C Tables 4.2.6.8 and 6.1.1.4'
F F 0.0171 0.0103 'International Tables Vol C Tables 4.2.6.8 and 6.1.1.4'
P P 0.1023 0.0942 'International Tables Vol C Tables 4.2.6.8 and 6.1.1.4'
Zn Zn 0.2839 1.4301 'International Tables Vol C Tables 4.2.6.8 and 6.1.1.4'

loop_
_geom_angle_atom_site_label_1
_geom_angle_atom_site_label_2
_geom_angle_atom_site_label_3
_geom_angle
_geom_angle_site_symmetry_1
_geom_angle_site_symmetry_3
_geom_angle_publ_flag
N3 Zn1 N2 88.32(17) . . ?
N3 Zn1 N1 133.71(18) . . ?
N2 Zn1 N1 78.54(18) . . ?
N3 Zn1 N5 96.75(18) . . ?
N2 Zn1 N5 172.23(18) . . ?
N1 Zn1 N5 93.71(19) . . ?
N3 Zn1 N4 88.01(17) . . ?
N2 Zn1 N4 86.40(18) . . ?
N1 Zn1 N4 134.23(17) . . ?
N5 Zn1 N4 99.6(2) . . ?
F12 P3 F8 88.8(7) . . ?
F12 P3 F10 177.8(5) . . ?
F8 P3 F10 91.8(7) . . ?
F12 P3 F11 91.9(7) . . ?
F8 P3 F11 179.3(7) . . ?
F10 P3 F11 87.5(6) . . ?
F12 P3 F9 92.7(5) . . ?
F8 P3 F9 88.3(4) . . ?
F10 P3 F9 89.5(4) . . ?
F11 P3 F9 91.7(4) . . ?
F12 P3 F7 89.0(5) . . ?
F8 P3 F7 91.8(4) . . ?
F10 P3 F7 88.8(4) . . ?
F11 P3 F7 88.1(4) . . ?
F9 P3 F7 178.3(4) . . ?
C5 N1 C1 118.9(5) . . ?
C5 N1 Zn1 126.2(4) . . ?
C1 N1 Zn1 114.6(3) . . ?
C15 N3 C11 119.1(4) . . ?
C15 N3 Zn1 123.0(4) . . ?
C11 N3 Zn1 116.6(3) . . ?
C10 N2 C6 122.5(5) . . ?
C10 N2 Zn1 120.7(4) . . ?
C6 N2 Zn1 116.3(4) . . ?
C22 N5 Zn1 170.4(5) . . ?
N4 C20 C19 121.2(6) . . ?
N4 C20 C21 116.3(5) . . ?
C19 C20 C21 122.5(5) . . ?
N2 C10 C9 120.2(5) . . ?
N2 C10 C21 115.6(5) . . ?
C9 C10 C21 124.0(5) . . ?
N5 C22 C23 179.7(7) . . ?
N1 C5 C4 122.8(6) . . ?
C16 N4 C20 118.3(5) . . ?
C16 N4 Zn1 124.1(4) . . ?
C20 N4 Zn1 117.6(4) . . ?
C1 C2 C3 118.8(6) . . ?
N3 C15 C14 122.8(5) . . ?
C8 C7 C6 118.8(6) . . ?
O1 C21 C20 106.6(4) . . ?
O1 C21 C10 109.1(5) . . ?
C20 C21 C10 107.8(4) . . ?
O1 C21 C11 110.0(4) . . ?
C20 C21 C11 106.7(5) . . ?
C10 C21 C11 116.1(4) . . ?
N1 C1 C2 121.3(5) . . ?
N1 C1 C6 115.3(5) . . ?
C2 C1 C6 123.4(6) . . ?
N2 C6 C7 119.7(5) . . ?
N2 C6 C1 114.9(5) . . ?
C7 C6 C1 125.4(5) . . ?
C18 C19 C20 119.7(6) . . ?
C12 C13 C14 119.5(5) . . ?
C4 C3 C2 120.0(6) . . ?
N3 C11 C12 120.5(5) . . ?
N3 C11 C21 118.8(4) . . ?
C12 C11 C21 120.5(5) . . ?
N4 C16 C17 122.5(6) . . ?
C19 C18 C17 118.9(6) . . ?
C7 C8 C9 120.4(6) . . ?
C3 C4 C5 118.1(6) . . ?
C15 C14 C13 117.9(5) . . ?
C8 C9 C10 118.3(5) . . ?
C13 C12 C11 120.0(5) . . ?
C16 C17 C18 119.3(6) . . ?
F5 P2 F1 88.8(3) . . ?
F5 P2 F6 92.2(4) . . ?
F1 P2 F6 178.9(4) . . ?
F5 P2 F2 91.0(3) . . ?
F1 P2 F2 89.9(2) . . ?
F6 P2 F2 89.8(3) . . ?
F5 P2 F3 177.1(3) . . ?
F1 P2 F3 90.8(3) . . ?
F6 P2 F3 88.2(3) . . ?
F2 P2 F3 91.9(3) . . ?
F5 P2 F4 90.1(3) . . ?
F1 P2 F4 90.4(3) . . ?
F6 P2 F4 89.9(3) . . ?
F2 P2 F4 178.9(3) . . ?
F3 P2 F4 87.0(3) . . ?
C21 O1 C24 116.3(5) . . ?

loop_
_geom_bond_atom_site_label_1
_geom_bond_atom_site_label_2
_geom_bond_distance
_geom_bond_site_symmetry_2
_geom_bond_publ_flag
Zn1 N3 2.051(4) . ?
Zn1 N2 2.053(5) . ?
Zn1 N1 2.079(4) . ?
Zn1 N5 2.119(6) . ?
Zn1 N4 2.122(5) . ?
P3 F12 1.502(7) . ?
P3 F8 1.506(6) . ?
P3 F10 1.509(6) . ?
P3 F11 1.528(6) . ?
P3 F9 1.561(5) . ?
P3 F7 1.595(6) . ?
N1 C5 1.336(7) . ?
N1 C1 1.348(8) . ?
N3 C15 1.347(7) . ?
N3 C11 1.347(7) . ?
N2 C10 1.330(7) . ?
N2 C6 1.331(7) . ?
N5 C22 1.126(8) . ?
C20 N4 1.364(7) . ?
C20 C19 1.386(8) . ?
C20 C21 1.530(8) . ?
C10 C9 1.390(8) . ?
C10 C21 1.543(8) . ?
C22 C23 1.453(9) . ?
C5 C4 1.385(8) . ?
N4 C16 1.338(7) . ?
C2 C1 1.376(8) . ?
C2 C3 1.397(9) . ?
C15 C14 1.373(8) . ?
C7 C8 1.378(9) . ?
C7 C6 1.392(8) . ?
C21 O1 1.424(6) . ?
C21 C11 1.549(7) . ?
C1 C6 1.480(8) . ?
C19 C18 1.372(9) . ?
C13 C12 1.371(8) . ?
C13 C14 1.389(8) . ?
C3 C4 1.357(9) . ?
C11 C12 1.386(8) . ?
C16 C17 1.379(9) . ?
C18 C17 1.379(9) . ?
C8 C9 1.379(8) . ?
P2 F5 1.565(5) . ?
P2 F1 1.576(4) . ?
P2 F6 1.577(5) . ?
P2 F2 1.585(4) . ?
P2 F3 1.587(4) . ?
P2 F4 1.595(4) . ?
O1 C24 1.448(8) . ?
